data_4321066
loop_
_publ_author_name
'Ulrich Kortz'
'Samih Isber'
'Michael H. Dickman'
'Didier Ravot'

_publ_contact_author_address
; 
Department of Chemistry
American University of Beirut
Bliss street, POB 11-0236
Beirut, LEBANON
;
_publ_contact_author_email
;
ulrich.kortz@aub.edu.lb
;
_publ_contact_author_fax
;
+961 1 744 461
;
_publ_contact_author_name
;
Ulrich KORTZ
;
_publ_contact_author_phone
;
+961 3 776 439
;
_publ_section_title
;
 Sandwich-Type Silicotungstates: Structure and Magnetic Properties of the
 Dimeric Polyoxoanions [{SiM2W9O34(H2O)}2]12- (M = Mn2+, Cu2+, Zn2+)
;
_journal_name_full 'Inorganic Chemistry'
_journal_page_first 2915
_journal_page_last 2922
_journal_paper_doi 10.1021/ic000078g
_journal_volume 39
_journal_year 2000
_chemical_formula_sum 'K4 Mn5 Na6 O103 Si2 W18'
_chemical_formula_weight 5582.52
_chemical_name_systematic
; 
 ? 
;
_space_group_IT_number 2
_symmetry_cell_setting triclinic
_symmetry_space_group_name_Hall '-P 1'
_symmetry_space_group_name_H-M 'P -1'
_atom_sites_solution_hydrogens geom
_atom_sites_solution_primary direct
_atom_sites_solution_secondary difmap
_audit_creation_method SHELXL-97
_cell_angle_alpha 70.2860(10)
_cell_angle_beta 79.9150(10)
_cell_angle_gamma 70.2760(10)
_cell_formula_units_Z 1
_cell_length_a 12.2376(7)
_cell_length_b 13.6764(8)
_cell_length_c 15.6177(9)
_cell_measurement_reflns_used 8192
_cell_measurement_temperature 203(2)
_cell_measurement_theta_max 28.34
_cell_measurement_theta_min 1.39
_cell_volume 2310.8(2)
_computing_cell_refinement 'Bruker SMART'
_computing_data_collection 'Bruker SMART'
_computing_data_reduction 'Bruker SHELXTL'
_computing_molecular_graphics 'Bruker SHELXTL'
_computing_publication_material 'Bruker SHELXTL'
_computing_structure_refinement 'SHELXL-97 (Sheldrick, 1997)'
_computing_structure_solution 'SHELXS-97 (Sheldrick, 1990)'
_diffrn_ambient_temperature 203(2)
_diffrn_measured_fraction_theta_full 0.954
_diffrn_measured_fraction_theta_max 0.954
_diffrn_measurement_device_type 'CCD area detector'
_diffrn_measurement_method 'omega scans'
_diffrn_radiation_monochromator graphite
_diffrn_radiation_source 'normal-focus sealed tube'
_diffrn_radiation_type MoK\a
_diffrn_radiation_wavelength 0.71073
_diffrn_reflns_av_R_equivalents 0.0506
_diffrn_reflns_av_sigmaI/netI 0.0606
_diffrn_reflns_limit_h_max 16
_diffrn_reflns_limit_h_min -16
_diffrn_reflns_limit_k_max 17
_diffrn_reflns_limit_k_min -17
_diffrn_reflns_limit_l_max 20
_diffrn_reflns_limit_l_min -20
_diffrn_reflns_number 26332
_diffrn_reflns_theta_full 28.34
_diffrn_reflns_theta_max 28.34
_diffrn_reflns_theta_min 1.39
_diffrn_standards_decay_% 0
_exptl_absorpt_coefficient_mu 23.315
_exptl_absorpt_correction_T_max 0.198
_exptl_absorpt_correction_T_min 0.097
_exptl_absorpt_correction_type none
_exptl_absorpt_process_details 'Blessing, 1995'
_exptl_crystal_colour yellow
_exptl_crystal_density_diffrn 4.012
_exptl_crystal_density_method 'not measured'
_exptl_crystal_description block
_exptl_crystal_F_000 2451
_exptl_crystal_size_max 0.24
_exptl_crystal_size_mid 0.16
_exptl_crystal_size_min 0.10
_refine_diff_density_max 2.372
_refine_diff_density_min -3.382
_refine_diff_density_rms 0.431
_refine_ls_extinction_method none
_refine_ls_goodness_of_fit_ref 1.068
_refine_ls_hydrogen_treatment mixed
_refine_ls_matrix_type full
_refine_ls_number_parameters 390
_refine_ls_number_reflns 11022
_refine_ls_number_restraints 0
_refine_ls_restrained_S_all 1.068
_refine_ls_R_factor_all 0.0530
_refine_ls_R_factor_gt 0.0406
_refine_ls_shift/su_max 0.002
_refine_ls_shift/su_mean 0.000
_refine_ls_structure_factor_coef Fsqd
_refine_ls_weighting_details 'calc w=1/[\s^2^(Fo^2^)+(0.0398P)^2^+22.9686P] where P=(Fo^2^+2Fc^2^)/3'
_refine_ls_weighting_scheme calc
_refine_ls_wR_factor_gt 0.0966
_refine_ls_wR_factor_ref 0.1031
_reflns_number_gt 9204
_reflns_number_total 11022
_reflns_threshold_expression >2sigma(I)
_cod_data_source_file ic000078g_2.cif
_cod_data_source_block K4Na6Mn[{SiMn2W9O34(H2O)}2]*33H2O
_cod_depositor_comments
;
The following automatic conversions were performed:

'_symmetry_cell_setting' value 'Triclinic' changed to 'triclinic'
according to the built-in table from CIF Core dictionary named
'cif_core.dic' version 2.4.1 from 2010-06-29.

Automatic conversion script
Id: cif_fix_values 1646 2011-03-28 12:23:43Z adriana 
;
_cod_database_code 4321066

loop_
_symmetry_equiv_pos_as_xyz
'x, y, z'
'-x, -y, -z'

loop_
_atom_site_label
_atom_site_type_symbol
_atom_site_fract_x
_atom_site_fract_y
_atom_site_fract_z
_atom_site_U_iso_or_equiv
_atom_site_adp_type
_atom_site_occupancy
_atom_site_symmetry_multiplicity
_atom_site_calc_flag
_atom_site_refinement_flags
_atom_site_disorder_assembly
_atom_site_disorder_group
W1 W 0.05513(3) 0.73866(3) 0.43334(3) 0.01482(9) Uani 1 1 d . . .
W2 W 0.25672(3) 0.90650(3) 0.33172(3) 0.01467(9) Uani 1 1 d . . .
W3 W 0.31503(3) 0.64309(3) 0.28413(3) 0.01542(9) Uani 1 1 d . . .
W4 W -0.17212(3) 0.95792(3) 0.34039(3) 0.01402(9) Uani 1 1 d . . .
W5 W 0.02834(3) 1.12431(3) 0.23733(3) 0.01402(9) Uani 1 1 d . . .
W6 W 0.26401(3) 1.03727(3) 0.10365(3) 0.01286(9) Uani 1 1 d . . .
W7 W 0.32072(3) 0.77667(3) 0.05618(3) 0.01276(9) Uani 1 1 d . . .
W8 W 0.13406(3) 0.62855(3) 0.14847(3) 0.01385(9) Uani 1 1 d . . .
W9 W -0.12213(3) 0.72101(3) 0.29696(3) 0.01473(9) Uani 1 1 d . . .
Mn1 Mn -0.19703(13) 0.96807(12) 0.11020(11) 0.0139(3) Uani 1 1 d . . .
Mn2 Mn -0.02434(12) 1.11374(11) 0.02091(11) 0.0129(3) Uani 1 1 d . . .
Mn3 Mn -0.4392(3) 1.0991(3) 0.4852(3) 0.0262(8) Uani 0.50 1 d P . .
K1 K 0.0241(4) 1.4103(3) 0.3003(2) 0.0546(10) Uani 1 1 d . . .
K2 K 0.0000 1.0000 0.5000 0.0249(7) Uani 1 2 d S . .
K3 K -0.2027(9) 1.3640(7) 0.0978(6) 0.079(3) Uani 0.50 1 d P . .
Na1 Na 0.3659(4) 1.2835(4) -0.0452(4) 0.0383(13) Uani 1 1 d . . .
Na2 Na 0.5416(4) 0.7183(3) -0.1570(3) 0.0223(9) Uani 1 1 d . . .
Na3 Na 0.5000 0.5000 0.5000 0.0437(19) Uani 1 2 d S . .
Na4 Na -0.3520(12) 0.5774(13) 0.2938(9) 0.063(4) Uani 0.50 1 d P . .
Si Si 0.0689(2) 0.8792(2) 0.19007(19) 0.0109(5) Uiso 1 1 d . . .
O1SI O -0.0145(6) 0.8403(5) 0.2814(5) 0.0141(14) Uiso 1 1 d . . .
O2SI O 0.1312(6) 0.9584(5) 0.2090(5) 0.0139(14) Uiso 1 1 d . . .
O3SI O 0.1718(6) 0.7700(5) 0.1740(5) 0.0140(14) Uiso 1 1 d . . .
O4SI O -0.0089(5) 0.9430(5) 0.1013(5) 0.0134(14) Uiso 1 1 d . . .
O12 O 0.1430(6) 0.8407(6) 0.4043(5) 0.0188(15) Uiso 1 1 d . . .
O13 O 0.1851(6) 0.6577(6) 0.3710(5) 0.0174(15) Uiso 1 1 d . . .
O14 O -0.0783(6) 0.8547(5) 0.4480(5) 0.0161(14) Uiso 1 1 d . . .
O19 O -0.0368(6) 0.6639(6) 0.4140(5) 0.0200(15) Uiso 1 1 d . . .
O1MW O -0.3846(6) 0.9852(6) 0.1188(5) 0.0202(16) Uiso 1 1 d . . .
O1T O 0.0858(7) 0.6694(6) 0.5449(6) 0.0258(17) Uiso 1 1 d . . .
O23 O 0.3231(6) 0.7737(6) 0.3018(5) 0.0214(16) Uiso 1 1 d . . .
O25 O 0.1484(6) 1.0436(5) 0.3321(5) 0.0159(14) Uiso 1 1 d . . .
O26 O 0.3344(6) 0.9743(6) 0.2253(5) 0.0188(15) Uiso 1 1 d . . .
O2T O 0.3461(6) 0.8875(6) 0.4134(6) 0.0236(17) Uiso 1 1 d . . .
O37 O 0.3985(6) 0.6799(6) 0.1722(5) 0.0187(15) Uiso 1 1 d . . .
O38 O 0.2545(6) 0.5576(6) 0.2440(5) 0.0178(15) Uiso 1 1 d . . .
O3T O 0.4239(7) 0.5447(6) 0.3500(6) 0.0260(17) Uiso 1 1 d . . .
O45 O -0.0673(6) 1.0424(6) 0.3219(5) 0.0168(15) Uiso 1 1 d . . .
O49 O -0.2178(6) 0.8292(6) 0.3547(5) 0.0171(15) Uiso 1 1 d . . .
O4M1 O -0.2209(6) 1.0206(5) 0.2269(5) 0.0166(14) Uiso 1 1 d . . .
O4T O -0.2846(6) 1.0201(6) 0.4068(5) 0.0203(15) Uiso 1 1 d . . .
O56 O 0.1652(6) 1.1483(6) 0.1562(5) 0.0189(15) Uiso 1 1 d . . .
O5M2 O -0.0535(6) 1.1550(6) 0.1435(5) 0.0173(15) Uiso 1 1 d . . .
O5T O -0.0197(6) 1.2442(6) 0.2663(5) 0.0208(16) Uiso 1 1 d . . .
O67 O 0.3334(6) 0.8935(5) 0.0921(5) 0.0161(14) Uiso 1 1 d . . .
O6MN O 0.1640(6) 1.0729(5) 0.0174(5) 0.0138(14) Uiso 1 1 d . . .
O6T O 0.3705(6) 1.0981(6) 0.0452(5) 0.0173(15) Uiso 1 1 d . . .
O78 O 0.2733(6) 0.6517(6) 0.0669(5) 0.0171(15) Uiso 1 1 d . . .
O7MN O 0.2091(6) 0.8681(5) -0.0204(5) 0.0137(14) Uiso 1 1 d . . .
O7T O 0.4448(6) 0.7564(6) -0.0168(5) 0.0200(15) Uiso 1 1 d . . .
O89 O 0.0212(6) 0.6348(6) 0.2480(5) 0.0181(15) Uiso 1 1 d . . .
O8M2 O 0.0412(6) 0.7262(6) 0.0634(5) 0.0172(15) Uiso 1 1 d . . .
O8T O 0.1396(6) 0.5050(6) 0.1367(5) 0.0209(16) Uiso 1 1 d . . .
O9M1 O -0.1696(6) 0.8034(6) 0.1862(5) 0.0176(15) Uiso 1 1 d . . .
O9T O -0.2022(7) 0.6295(6) 0.3305(6) 0.0255(17) Uiso 1 1 d . . .
O1W O -0.4304(9) 1.2583(8) 0.3772(8) 0.049(3) Uiso 1 1 d . . .
O2W O 0.4273(8) 1.2188(8) -0.1837(7) 0.042(2) Uiso 1 1 d . . .
O3W O 0.1772(9) 1.3257(9) -0.0809(8) 0.054(3) Uiso 1 1 d . . .
O4W O 0.1541(8) 1.4301(8) 0.4246(7) 0.041(2) Uiso 1 1 d . . .
O5W O 0.3777(11) 1.4576(10) -0.1485(9) 0.064(3) Uiso 1 1 d . . .
O6W O 0.6661(13) 0.4030(12) 0.4197(11) 0.084(4) Uiso 1 1 d . . .
O7W O 0.7211(7) 0.6868(6) -0.1000(6) 0.0249(17) Uiso 1 1 d . . .
O8W O 0.5273(7) 0.9050(7) -0.2364(6) 0.0285(18) Uiso 1 1 d . . .
O9W O 0.2089(7) 1.1959(7) 0.3847(6) 0.0304(19) Uiso 1 1 d . . .
O10W O 0.6430(7) 0.6651(7) -0.2916(6) 0.033(2) Uiso 1 1 d . . .
O11W O -0.5602(8) 1.0643(7) 0.4147(7) 0.036(2) Uiso 1 1 d . . .
O12W O 0.3504(8) 0.7646(8) -0.2078(7) 0.041(2) Uiso 1 1 d . . .
O13W O 0.5364(8) 0.5363(8) -0.0934(7) 0.042(2) Uiso 1 1 d . . .
O14W O -0.597(2) 1.198(2) 0.5391(19) 0.066(7) Uiso 0.50 1 d P . .
O15W O -0.6447(13) 1.2563(13) 0.5025(11) 0.022(3) Uiso 0.50 1 d P . .
O16W O 0.5386(14) 0.6624(13) 0.4107(12) 0.030(4) Uiso 0.50 1 d P . .
O17W O 0.655(2) 0.592(2) 0.477(2) 0.075(7) Uiso 0.50 1 d P . .
O18W O -0.010(4) 0.467(3) 0.022(3) 0.124(14) Uiso 0.50 1 d P . .
O19W O -0.171(3) 1.472(3) 0.232(3) 0.104(10) Uiso 0.50 1 d P . .
O20W O -0.098(4) 0.475(3) 0.151(3) 0.134(14) Uiso 0.50 1 d P . .

loop_
_atom_site_aniso_label
_atom_site_aniso_U_11
_atom_site_aniso_U_22
_atom_site_aniso_U_33
_atom_site_aniso_U_23
_atom_site_aniso_U_13
_atom_site_aniso_U_12
W1 0.01849(19) 0.0162(2) 0.0085(2) -0.00278(16) -0.00049(15) -0.00474(15)
W2 0.01782(19) 0.0166(2) 0.0101(2) -0.00344(16) -0.00290(15) -0.00537(15)
W3 0.01635(19) 0.0150(2) 0.0114(2) -0.00274(16) -0.00252(15) -0.00079(15)
W4 0.01569(19) 0.01658(19) 0.0096(2) -0.00576(16) 0.00056(15) -0.00348(15)
W5 0.01775(19) 0.01480(19) 0.0107(2) -0.00581(15) -0.00136(15) -0.00418(15)
W6 0.01459(18) 0.01431(19) 0.0101(2) -0.00343(15) -0.00148(15) -0.00479(14)
W7 0.01311(18) 0.01299(18) 0.0099(2) -0.00315(15) -0.00032(14) -0.00157(14)
W8 0.01753(19) 0.01098(18) 0.0118(2) -0.00361(15) -0.00064(15) -0.00272(14)
W9 0.01789(19) 0.01580(19) 0.0111(2) -0.00430(16) 0.00080(15) -0.00642(15)
Mn1 0.0158(7) 0.0160(7) 0.0097(8) -0.0039(6) -0.0007(6) -0.0046(6)
Mn2 0.0143(7) 0.0129(7) 0.0109(8) -0.0032(6) -0.0020(6) -0.0030(5)
Mn3 0.0199(16) 0.050(2) 0.0172(19) -0.0194(17) 0.0047(14) -0.0150(16)
K1 0.089(3) 0.0435(19) 0.040(2) -0.0178(16) 0.0275(19) -0.0413(19)
K2 0.0329(18) 0.0348(19) 0.0126(17) -0.0108(15) 0.0003(14) -0.0144(15)
K3 0.101(7) 0.060(5) 0.052(6) -0.027(4) -0.009(5) 0.019(5)
Na1 0.034(3) 0.039(3) 0.048(4) -0.020(3) -0.002(2) -0.011(2)
Na2 0.020(2) 0.018(2) 0.025(3) -0.0057(18) 0.0013(18) -0.0025(16)
Na3 0.055(5) 0.044(5) 0.033(5) -0.008(4) -0.014(4) -0.014(4)
Na4 0.070(9) 0.108(11) 0.031(7) -0.015(7) 0.003(6) -0.062(9)

loop_
_atom_type_symbol
_atom_type_description
_atom_type_scat_dispersion_real
_atom_type_scat_dispersion_imag
_atom_type_scat_source
O O 0.0106 0.0060 'International Tables Vol C Tables 4.2.6.8 and 6.1.1.4'
Si Si 0.0817 0.0704 'International Tables Vol C Tables 4.2.6.8 and 6.1.1.4'
K K 0.2009 0.2494 'International Tables Vol C Tables 4.2.6.8 and 6.1.1.4'
Mn Mn 0.3368 0.7283 'International Tables Vol C Tables 4.2.6.8 and 6.1.1.4'
W W -0.8490 6.8722 'International Tables Vol C Tables 4.2.6.8 and 6.1.1.4'
Na Na 0.0362 0.0249 'International Tables Vol C Tables 4.2.6.8 and 6.1.1.4'

loop_
_geom_angle_atom_site_label_1
_geom_angle_atom_site_label_2
_geom_angle_atom_site_label_3
_geom_angle
_geom_angle_site_symmetry_1
_geom_angle_site_symmetry_3
_geom_angle_publ_flag
O1T W1 O19 101.1(3) . . ?
O1T W1 O14 100.9(3) . . ?
O19 W1 O14 91.5(3) . . ?
O1T W1 O13 100.8(3) . . ?
O19 W1 O13 89.0(3) . . ?
O14 W1 O13 157.8(3) . . ?
O1T W1 O12 100.6(3) . . ?
O19 W1 O12 158.1(3) . . ?
O14 W1 O12 86.9(3) . . ?
O13 W1 O12 84.5(3) . . ?
O1T W1 O1SI 172.7(3) . . ?
O19 W1 O1SI 74.7(3) . . ?
O14 W1 O1SI 73.6(3) . . ?
O13 W1 O1SI 85.2(3) . . ?
O12 W1 O1SI 84.0(3) . . ?
O1T W1 K2 85.9(3) . . ?
O19 W1 K2 136.2(2) . . ?
O14 W1 K2 45.0(2) . . ?
O13 W1 K2 132.6(2) . . ?
O12 W1 K2 48.3(2) . . ?
O1SI W1 K2 93.16(15) . . ?
O1T W1 K1 25.5(3) . 2_576 ?
O19 W1 K1 82.2(2) . 2_576 ?
O14 W1 K1 84.4(2) . 2_576 ?
O13 W1 K1 117.6(2) . 2_576 ?
O12 W1 K1 119.2(2) . 2_576 ?
O1SI W1 K1 147.34(16) . 2_576 ?
K2 W1 K1 87.71(4) . 2_576 ?
O2T W2 O26 101.1(3) . . ?
O2T W2 O25 100.8(3) . . ?
O26 W2 O25 90.1(3) . . ?
O2T W2 O23 101.0(3) . . ?
O26 W2 O23 88.5(3) . . ?
O25 W2 O23 158.0(3) . . ?
O2T W2 O12 101.1(3) . . ?
O26 W2 O12 157.7(3) . . ?
O25 W2 O12 87.8(3) . . ?
O23 W2 O12 85.2(3) . . ?
O2T W2 O2SI 172.3(3) . . ?
O26 W2 O2SI 74.0(3) . . ?
O25 W2 O2SI 73.7(3) . . ?
O23 W2 O2SI 84.9(3) . . ?
O12 W2 O2SI 84.1(3) . . ?
O2T W2 K2 86.1(3) . . ?
O26 W2 K2 136.4(2) . . ?
O25 W2 K2 46.5(2) . . ?
O23 W2 K2 132.7(2) . . ?
O12 W2 K2 47.7(2) . . ?
O2SI W2 K2 93.47(16) . . ?
O3T W3 O37 100.9(3) . . ?
O3T W3 O38 101.5(3) . . ?
O37 W3 O38 91.3(3) . . ?
O3T W3 O13 102.2(3) . . ?
O37 W3 O13 156.4(3) . . ?
O38 W3 O13 88.5(3) . . ?
O3T W3 O23 101.3(3) . . ?
O37 W3 O23 87.4(3) . . ?
O38 W3 O23 157.0(3) . . ?
O13 W3 O23 83.7(3) . . ?
O3T W3 O3SI 172.0(3) . . ?
O37 W3 O3SI 73.4(3) . . ?
O38 W3 O3SI 73.3(3) . . ?
O13 W3 O3SI 84.0(3) . . ?
O23 W3 O3SI 84.4(3) . . ?
O4T W4 O4M1 103.9(3) . . ?
O4T W4 O45 100.8(3) . . ?
O4M1 W4 O45 94.4(3) . . ?
O4T W4 O49 99.3(3) . . ?
O4M1 W4 O49 91.8(3) . . ?
O45 W4 O49 156.8(3) . . ?
O4T W4 O14 94.2(3) . . ?
O4M1 W4 O14 161.5(3) . . ?
O45 W4 O14 85.5(3) . . ?
O49 W4 O14 81.6(3) . . ?
O4T W4 O1SI 166.8(3) . . ?
O4M1 W4 O1SI 87.6(3) . . ?
O45 W4 O1SI 84.5(3) . . ?
O49 W4 O1SI 73.5(3) . . ?
O14 W4 O1SI 74.0(3) . . ?
O4T W4 K2 79.4(2) . . ?
O4M1 W4 K2 139.5(2) . . ?
O45 W4 K2 46.3(2) . . ?
O49 W4 K2 128.0(2) . . ?
O14 W4 K2 47.13(19) . . ?
O1SI W4 K2 96.18(16) . . ?
O5T W5 O5M2 103.2(3) . . ?
O5T W5 O45 101.2(3) . . ?
O5M2 W5 O45 93.5(3) . . ?
O5T W5 O56 99.3(3) . . ?
O5M2 W5 O56 91.7(3) . . ?
O45 W5 O56 157.1(3) . . ?
O5T W5 O25 95.8(3) . . ?
O5M2 W5 O25 160.8(3) . . ?
O45 W5 O25 85.1(3) . . ?
O56 W5 O25 82.7(3) . . ?
O5T W5 O2SI 167.7(3) . . ?
O5M2 W5 O2SI 87.3(3) . . ?
O45 W5 O2SI 84.4(3) . . ?
O56 W5 O2SI 73.7(3) . . ?
O25 W5 O2SI 73.5(3) . . ?
O5T W5 K3 61.7(3) . . ?
O5M2 W5 K3 41.5(3) . . ?
O45 W5 K3 100.9(3) . . ?
O56 W5 K3 97.8(3) . . ?
O25 W5 K3 157.4(2) . . ?
O2SI W5 K3 128.4(2) . . ?
O5T W5 K2 81.6(3) . . ?
O5M2 W5 K2 137.4(2) . . ?
O45 W5 K2 44.8(2) . . ?
O56 W5 K2 129.8(2) . . ?
O25 W5 K2 47.6(2) . . ?
O2SI W5 K2 95.10(18) . . ?
K3 W5 K2 124.60(14) . . ?
O6T W6 O6MN 103.4(3) . . ?
O6T W6 O67 100.6(3) . . ?
O6MN W6 O67 91.6(3) . . ?
O6T W6 O56 100.2(3) . . ?
O6MN W6 O56 92.6(3) . . ?
O67 W6 O56 157.2(3) . . ?
O6T W6 O26 96.1(3) . . ?
O6MN W6 O26 160.5(3) . . ?
O67 W6 O26 85.4(3) . . ?
O56 W6 O26 83.2(3) . . ?
O6T W6 O2SI 168.4(3) . . ?
O6MN W6 O2SI 87.1(3) . . ?
O67 W6 O2SI 83.9(3) . . ?
O56 W6 O2SI 74.0(3) . . ?
O26 W6 O2SI 73.5(3) . . ?
O7T W7 O7MN 102.9(3) . . ?
O7T W7 O67 100.2(3) . . ?
O7MN W7 O67 92.1(3) . . ?
O7T W7 O78 100.6(3) . . ?
O7MN W7 O78 92.6(3) . . ?
O67 W7 O78 157.0(3) . . ?
O7T W7 O37 96.4(3) . . ?
O7MN W7 O37 160.7(3) . . ?
O67 W7 O37 84.7(3) . . ?
O78 W7 O37 83.4(3) . . ?
O7T W7 O3SI 168.6(3) . . ?
O7MN W7 O3SI 87.3(3) . . ?
O67 W7 O3SI 84.2(3) . . ?
O78 W7 O3SI 73.6(3) . . ?
O37 W7 O3SI 73.4(3) . . ?
O7T W7 Na1 37.5(3) . 2_675 ?
O7MN W7 Na1 134.1(2) . 2_675 ?
O67 W7 Na1 79.0(2) . 2_675 ?
O78 W7 Na1 112.8(2) . 2_675 ?
O37 W7 Na1 64.0(2) . 2_675 ?
O3SI W7 Na1 135.22(19) . 2_675 ?
O8T W8 O8M2 103.4(3) . . ?
O8T W8 O89 99.8(3) . . ?
O8M2 W8 O89 96.2(3) . . ?
O8T W8 O78 98.6(3) . . ?
O8M2 W8 O78 90.5(3) . . ?
O89 W8 O78 158.3(3) . . ?
O8T W8 O38 93.5(3) . . ?
O8M2 W8 O38 162.3(3) . . ?
O89 W8 O38 86.0(3) . . ?
O78 W8 O38 81.6(3) . . ?
O8T W8 O3SI 166.2(3) . . ?
O8M2 W8 O3SI 88.3(3) . . ?
O89 W8 O3SI 85.9(3) . . ?
O78 W8 O3SI 73.7(3) . . ?
O38 W8 O3SI 74.3(3) . . ?
O8T W8 K1 49.2(3) . 1_545 ?
O8M2 W8 K1 116.0(2) . 1_545 ?
O89 W8 K1 52.3(2) . 1_545 ?
O78 W8 K1 140.6(2) . 1_545 ?
O38 W8 K1 79.2(2) . 1_545 ?
O3SI W8 K1 131.64(19) . 1_545 ?
O8T W8 K3 70.1(3) . 2_575 ?
O8M2 W8 K3 59.2(3) . 2_575 ?
O89 W8 K3 148.1(3) . 2_575 ?
O78 W8 K3 50.9(3) . 2_575 ?
O38 W8 K3 123.9(2) . 2_575 ?
O3SI W8 K3 111.2(2) . 2_575 ?
K1 W8 K3 117.20(17) 1_545 2_575 ?
O9T W9 O9M1 103.1(3) . . ?
O9T W9 O49 100.5(3) . . ?
O9M1 W9 O49 93.4(3) . . ?
O9T W9 O89 100.0(3) . . ?
O9M1 W9 O89 93.0(3) . . ?
O49 W9 O89 156.5(3) . . ?
O9T W9 O19 96.4(3) . . ?
O9M1 W9 O19 160.4(3) . . ?
O49 W9 O19 81.8(3) . . ?
O89 W9 O19 84.6(3) . . ?
O9T W9 O1SI 169.1(3) . . ?
O9M1 W9 O1SI 86.5(3) . . ?
O49 W9 O1SI 73.4(3) . . ?
O89 W9 O1SI 84.5(3) . . ?
O19 W9 O1SI 73.9(3) . . ?
O9T W9 K1 58.5(3) . 1_545 ?
O9M1 W9 K1 110.1(2) . 1_545 ?
O49 W9 K1 150.9(2) . 1_545 ?
O89 W9 K1 42.6(2) . 1_545 ?
O19 W9 K1 81.1(2) . 1_545 ?
O1SI W9 K1 123.42(17) . 1_545 ?
O9M1 Mn1 O4M1 93.9(3) . . ?
O9M1 Mn1 O7MN 173.3(3) . 2_575 ?
O4M1 Mn1 O7MN 91.2(3) . 2_575 ?
O9M1 Mn1 O6MN 91.0(3) . 2_575 ?
O4M1 Mn1 O6MN 174.1(3) . 2_575 ?
O7MN Mn1 O6MN 83.7(3) 2_575 2_575 ?
O9M1 Mn1 O4SI 89.6(3) . . ?
O4M1 Mn1 O4SI 91.0(3) . . ?
O7MN Mn1 O4SI 85.9(2) 2_575 . ?
O6MN Mn1 O4SI 85.7(3) 2_575 . ?
O9M1 Mn1 O1MW 88.1(3) . . ?
O4M1 Mn1 O1MW 90.7(3) . . ?
O7MN Mn1 O1MW 96.2(3) 2_575 . ?
O6MN Mn1 O1MW 92.7(3) 2_575 . ?
O4SI Mn1 O1MW 177.2(3) . . ?
O9M1 Mn1 Mn2 132.9(2) . . ?
O4M1 Mn1 Mn2 88.15(19) . . ?
O7MN Mn1 Mn2 42.84(17) 2_575 . ?
O6MN Mn1 Mn2 86.10(18) 2_575 . ?
O4SI Mn1 Mn2 43.30(17) . . ?
O1MW Mn1 Mn2 139.0(2) . . ?
O9M1 Mn1 Mn2 86.9(2) . 2_575 ?
O4M1 Mn1 Mn2 134.57(19) . 2_575 ?
O7MN Mn1 Mn2 86.42(18) 2_575 2_575 ?
O6MN Mn1 Mn2 42.39(17) 2_575 2_575 ?
O4SI Mn1 Mn2 43.52(18) . 2_575 ?
O1MW Mn1 Mn2 134.7(2) . 2_575 ?
Mn2 Mn1 Mn2 60.37(5) . 2_575 ?
O8M2 Mn2 O5M2 94.4(3) 2_575 . ?
O8M2 Mn2 O6MN 92.6(3) 2_575 . ?
O5M2 Mn2 O6MN 94.1(3) . . ?
O8M2 Mn2 O7MN 93.3(3) 2_575 2_575 ?
O5M2 Mn2 O7MN 91.6(3) . 2_575 ?
O6MN Mn2 O7MN 171.5(3) . 2_575 ?
O8M2 Mn2 O4SI 176.0(3) 2_575 . ?
O5M2 Mn2 O4SI 89.4(3) . . ?
O6MN Mn2 O4SI 88.5(2) . . ?
O7MN Mn2 O4SI 85.3(2) 2_575 . ?
O8M2 Mn2 O4SI 90.1(3) 2_575 2_575 ?
O5M2 Mn2 O4SI 175.5(3) . 2_575 ?
O6MN Mn2 O4SI 85.3(2) . 2_575 ?
O7MN Mn2 O4SI 88.5(3) 2_575 2_575 ?
O4SI Mn2 O4SI 86.2(3) . 2_575 ?
O8M2 Mn2 Mn1 135.7(2) 2_575 . ?
O5M2 Mn2 Mn1 87.29(19) . . ?
O6MN Mn2 Mn1 131.47(19) . . ?
O7MN Mn2 Mn1 42.48(18) 2_575 . ?
O4SI Mn2 Mn1 43.03(17) . . ?
O4SI Mn2 Mn1 89.78(17) 2_575 . ?
O8M2 Mn2 Mn1 88.3(2) 2_575 2_575 ?
O5M2 Mn2 Mn1 136.69(19) . 2_575 ?
O6MN Mn2 Mn1 42.57(19) . 2_575 ?
O7MN Mn2 Mn1 131.50(19) 2_575 2_575 ?
O4SI Mn2 Mn1 89.88(18) . 2_575 ?
O4SI Mn2 Mn1 42.97(17) 2_575 2_575 ?
Mn1 Mn2 Mn1 119.63(5) . 2_575 ?
O8M2 Mn2 Mn2 133.0(2) 2_575 2_575 ?
O5M2 Mn2 Mn2 132.6(2) . 2_575 ?
O6MN Mn2 Mn2 85.72(18) . 2_575 ?
O7MN Mn2 Mn2 85.77(18) 2_575 2_575 ?
O4SI Mn2 Mn2 43.23(18) . 2_575 ?
O4SI Mn2 Mn2 42.96(17) 2_575 2_575 ?
Mn1 Mn2 Mn2 59.87(5) . 2_575 ?
Mn1 Mn2 Mn2 59.76(5) 2_575 2_575 ?
O8M2 Mn2 K3 57.5(2) 2_575 . ?
O5M2 Mn2 K3 44.2(2) . . ?
O6MN Mn2 K3 116.4(2) . . ?
O7MN Mn2 K3 72.0(2) 2_575 . ?
O4SI Mn2 K3 125.3(2) . . ?
O4SI Mn2 K3 139.7(2) 2_575 . ?
Mn1 Mn2 K3 97.82(18) . . ?
Mn1 Mn2 K3 141.91(17) 2_575 . ?
Mn2 Mn2 K3 156.68(19) 2_575 . ?
O14W Mn3 O2T 87.7(7) . 2_576 ?
O14W Mn3 O4T 169.9(8) . . ?
O2T Mn3 O4T 97.7(3) 2_576 . ?
O14W Mn3 O11W 84.9(7) . . ?
O2T Mn3 O11W 164.8(4) 2_576 . ?
O4T Mn3 O11W 91.7(3) . . ?
O14W Mn3 O11W 98.2(8) . 2_476 ?
O2T Mn3 O11W 85.2(3) 2_576 2_476 ?
O4T Mn3 O11W 90.7(3) . 2_476 ?
O11W Mn3 O11W 82.7(4) . 2_476 ?
O14W Mn3 O1W 85.5(8) . . ?
O2T Mn3 O1W 96.3(4) 2_576 . ?
O4T Mn3 O1W 85.4(4) . . ?
O11W Mn3 O1W 96.3(4) . . ?
O11W Mn3 O1W 176.0(4) 2_476 . ?
O19W K1 O1T 85.6(9) . 2_576 ?
O19W K1 O20W 30.8(11) . 1_565 ?
O1T K1 O20W 114.4(10) 2_576 1_565 ?
O19W K1 O5T 68.1(8) . . ?
O1T K1 O5T 78.9(2) 2_576 . ?
O20W K1 O5T 66.3(9) 1_565 . ?
O19W K1 O8T 94.6(9) . 1_565 ?
O1T K1 O8T 177.2(3) 2_576 1_565 ?
O20W K1 O8T 66.3(9) 1_565 1_565 ?
O5T K1 O8T 103.7(2) . 1_565 ?
O19W K1 O4W 146.8(8) . . ?
O1T K1 O4W 80.2(3) 2_576 . ?
O20W K1 O4W 156.8(9) 1_565 . ?
O5T K1 O4W 136.4(3) . . ?
O8T K1 O4W 98.2(3) 1_565 . ?
O19W K1 O89 89.3(8) . 1_565 ?
O1T K1 O89 118.9(3) 2_576 1_565 ?
O20W K1 O89 84.9(9) 1_565 1_565 ?
O5T K1 O89 150.9(3) . 1_565 ?
O8T K1 O89 58.3(2) 1_565 1_565 ?
O4W K1 O89 72.0(3) . 1_565 ?
O19W K1 O9W 138.2(8) . . ?
O1T K1 O9W 78.5(3) 2_576 . ?
O20W K1 O9W 131.0(9) 1_565 . ?
O5T K1 O9W 71.0(2) . . ?
O8T K1 O9W 103.1(3) 1_565 . ?
O4W K1 O9W 67.6(3) . . ?
O89 K1 O9W 132.1(2) 1_565 . ?
O19W K1 W8 97.3(8) . 1_565 ?
O1T K1 W8 149.4(2) 2_576 1_565 ?
O20W K1 W8 77.8(9) 1_565 1_565 ?
O5T K1 W8 130.5(2) . 1_565 ?
O8T K1 W8 27.83(15) 1_565 1_565 ?
O4W K1 W8 81.0(2) . 1_565 ?
O89 K1 W8 31.26(15) 1_565 1_565 ?
O9W K1 W8 115.78(19) . 1_565 ?
O19W K1 W9 74.0(7) . 1_565 ?
O1T K1 W9 94.82(19) 2_576 1_565 ?
O20W K1 W9 83.2(9) 1_565 1_565 ?
O5T K1 W9 142.0(2) . 1_565 ?
O8T K1 W9 82.59(16) 1_565 1_565 ?
O4W K1 W9 77.4(2) . 1_565 ?
O89 K1 W9 27.18(14) 1_565 1_565 ?
O9W K1 W9 145.0(2) . 1_565 ?
W8 K1 W9 57.47(5) 1_565 1_565 ?
O19W K1 W1 101.9(9) . 2_576 ?
O1T K1 W1 16.33(18) 2_576 2_576 ?
O20W K1 W1 130.4(9) 1_565 2_576 ?
O5T K1 W1 85.22(18) . 2_576 ?
O8T K1 W1 163.3(2) 1_565 2_576 ?
O4W K1 W1 66.2(2) . 2_576 ?
O89 K1 W1 118.51(18) 1_565 2_576 ?
O9W K1 W1 66.07(18) . 2_576 ?
W8 K1 W1 143.96(10) 1_565 2_576 ?
W9 K1 W1 99.17(7) 1_565 2_576 ?
O19W K1 Na4 27.5(8) . 1_565 ?
O1T K1 Na4 69.3(3) 2_576 1_565 ?
O20W K1 Na4 55.9(9) 1_565 1_565 ?
O5T K1 Na4 87.4(3) . 1_565 ?
O8T K1 Na4 109.8(3) 1_565 1_565 ?
O4W K1 Na4 119.7(3) . 1_565 ?
O89 K1 Na4 79.1(2) 1_565 1_565 ?
O9W K1 Na4 144.2(3) . 1_565 ?
W8 K1 Na4 100.0(2) 1_565 1_565 ?
W9 K1 Na4 55.91(19) 1_565 1_565 ?
W1 K1 Na4 84.43(18) 2_576 1_565 ?
O45 K2 O45 180.000(1) 2_576 . ?
O45 K2 O14 123.9(2) 2_576 . ?
O45 K2 O14 56.1(2) . . ?
O45 K2 O14 56.1(2) 2_576 2_576 ?
O45 K2 O14 123.9(2) . 2_576 ?
O14 K2 O14 180.000(1) . 2_576 ?
O45 K2 O25 55.23(19) 2_576 2_576 ?
O45 K2 O25 124.77(19) . 2_576 ?
O14 K2 O25 87.0(2) . 2_576 ?
O14 K2 O25 93.0(2) 2_576 2_576 ?
O45 K2 O25 124.77(19) 2_576 . ?
O45 K2 O25 55.23(19) . . ?
O14 K2 O25 93.0(2) . . ?
O14 K2 O25 87.0(2) 2_576 . ?
O25 K2 O25 180.000(1) 2_576 . ?
O45 K2 O12 65.4(2) 2_576 2_576 ?
O45 K2 O12 114.6(2) . 2_576 ?
O14 K2 O12 126.22(19) . 2_576 ?
O14 K2 O12 53.78(19) 2_576 2_576 ?
O25 K2 O12 53.32(19) 2_576 2_576 ?
O25 K2 O12 126.68(19) . 2_576 ?
O45 K2 O12 114.6(2) 2_576 . ?
O45 K2 O12 65.4(2) . . ?
O14 K2 O12 53.78(19) . . ?
O14 K2 O12 126.22(19) 2_576 . ?
O25 K2 O12 126.68(19) 2_576 . ?
O25 K2 O12 53.32(19) . . ?
O12 K2 O12 180.000(1) 2_576 . ?
O45 K2 W4 150.81(14) 2_576 . ?
O45 K2 W4 29.19(14) . . ?
O14 K2 W4 31.35(14) . . ?
O14 K2 W4 148.65(14) 2_576 . ?
O25 K2 W4 99.15(13) 2_576 . ?
O25 K2 W4 80.85(13) . . ?
O12 K2 W4 112.97(14) 2_576 . ?
O12 K2 W4 67.03(14) . . ?
O45 K2 W4 29.19(14) 2_576 2_576 ?
O45 K2 W4 150.81(14) . 2_576 ?
O14 K2 W4 148.65(14) . 2_576 ?
O14 K2 W4 31.35(14) 2_576 2_576 ?
O25 K2 W4 80.85(13) 2_576 2_576 ?
O25 K2 W4 99.15(13) . 2_576 ?
O12 K2 W4 67.03(14) 2_576 2_576 ?
O12 K2 W4 112.97(14) . 2_576 ?
W4 K2 W4 180.000(11) . 2_576 ?
O45 K2 W1 113.31(13) 2_576 . ?
O45 K2 W1 66.69(13) . . ?
O14 K2 W1 28.00(13) . . ?
O14 K2 W1 152.00(13) 2_576 . ?
O25 K2 W1 100.62(13) 2_576 . ?
O25 K2 W1 79.38(13) . . ?
O12 K2 W1 150.84(13) 2_576 . ?
O12 K2 W1 29.16(13) . . ?
W4 K2 W1 52.785(9) . . ?
W4 K2 W1 127.215(9) 2_576 . ?
O45 K2 W1 66.69(13) 2_576 2_576 ?
O45 K2 W1 113.31(13) . 2_576 ?
O14 K2 W1 152.00(13) . 2_576 ?
O14 K2 W1 28.00(13) 2_576 2_576 ?
O25 K2 W1 79.38(13) 2_576 2_576 ?
O25 K2 W1 100.62(13) . 2_576 ?
O12 K2 W1 29.16(13) 2_576 2_576 ?
O12 K2 W1 150.84(13) . 2_576 ?
W4 K2 W1 127.215(9) . 2_576 ?
W4 K2 W1 52.785(9) 2_576 2_576 ?
W1 K2 W1 180.000(11) . 2_576 ?
O20W K3 O5M2 103.6(10) 1_565 . ?
O20W K3 O12W 127.8(11) 1_565 2_575 ?
O5M2 K3 O12W 76.5(3) . 2_575 ?
O20W K3 O5W 70.8(10) 1_565 2_585 ?
O5M2 K3 O5W 150.8(5) . 2_585 ?
O12W K3 O5W 84.7(4) 2_575 2_585 ?
O20W K3 O78 141.5(11) 1_565 2_575 ?
O5M2 K3 O78 94.2(3) . 2_575 ?
O12W K3 O78 89.2(4) 2_575 2_575 ?
O5W K3 O78 107.8(4) 2_585 2_575 ?
O20W K3 O18W 43.4(13) 1_565 1_565 ?
O5M2 K3 O18W 94.0(9) . 1_565 ?
O12W K3 O18W 165.7(10) 2_575 1_565 ?
O5W K3 O18W 99.6(9) 2_585 1_565 ?
O78 K3 O18W 102.4(10) 2_575 1_565 ?
O20W K3 O19W 27.2(10) 1_565 . ?
O5M2 K3 O19W 106.7(7) . . ?
O12W K3 O19W 101.6(8) 2_575 . ?
O5W K3 O19W 55.2(7) 2_585 . ?
O78 K3 O19W 158.1(7) 2_575 . ?
O18W K3 O19W 70.6(12) 1_565 . ?
O20W K3 O8M2 109.3(10) 1_565 2_575 ?
O5M2 K3 O8M2 61.5(3) . 2_575 ?
O12W K3 O8M2 115.2(4) 2_575 2_575 ?
O5W K3 O8M2 147.6(4) 2_585 2_575 ?
O78 K3 O8M2 51.1(2) 2_575 2_575 ?
O18W K3 O8M2 67.7(9) 1_565 2_575 ?
O19W K3 O8M2 135.2(8) . 2_575 ?
O20W K3 O5T 57.8(10) 1_565 . ?
O5M2 K3 O5T 52.2(2) . . ?
O12W K3 O5T 87.9(3) 2_575 . ?
O5W K3 O5T 105.7(4) 2_585 . ?
O78 K3 O5T 146.0(3) 2_575 . ?
O18W K3 O5T 77.7(9) 1_565 . ?
O19W K3 O5T 54.5(7) . . ?
O8M2 K3 O5T 100.5(3) 2_575 . ?
O20W K3 W8 114.4(11) 1_565 2_575 ?
O5M2 K3 W8 88.0(3) . 2_575 ?
O12W K3 W8 117.7(4) 2_575 2_575 ?
O5W K3 W8 120.7(4) 2_585 2_575 ?
O78 K3 W8 31.61(16) 2_575 2_575 ?
O18W K3 W8 71.9(9) 1_565 2_575 ?
O19W K3 W8 140.4(8) . 2_575 ?
O8M2 K3 W8 28.08(15) 2_575 2_575 ?
O5T K3 W8 127.5(3) . 2_575 ?
O20W K3 W5 81.2(9) 1_565 . ?
O5M2 K3 W5 25.27(18) . . ?
O12W K3 W5 81.2(3) 2_575 . ?
O5W K3 W5 130.3(4) 2_585 . ?
O78 K3 W5 119.3(3) 2_575 . ?
O18W K3 W5 85.7(9) 1_565 . ?
O19W K3 W5 81.5(7) . . ?
O8M2 K3 W5 79.9(2) 2_575 . ?
O5T K3 W5 26.96(14) . . ?
W8 K3 W5 107.95(19) 2_575 . ?
O20W K3 Mn2 121.0(10) 1_565 . ?
O5M2 K3 Mn2 32.36(18) . . ?
O12W K3 Mn2 87.1(3) 2_575 . ?
O5W K3 Mn2 168.2(5) 2_585 . ?
O78 K3 Mn2 63.6(2) 2_575 . ?
O18W K3 Mn2 90.4(9) 1_565 . ?
O19W K3 Mn2 135.2(7) . . ?
O8M2 K3 Mn2 33.19(15) 2_575 . ?
O5T K3 Mn2 82.4(2) . . ?
W8 K3 Mn2 56.57(12) 2_575 . ?
W5 K3 Mn2 56.23(11) . . ?
O3W Na1 O5W 90.1(4) . . ?
O3W Na1 O7W 85.3(4) . 2_675 ?
O5W Na1 O7W 107.0(4) . 2_675 ?
O3W Na1 O6T 92.3(4) . . ?
O5W Na1 O6T 172.9(4) . . ?
O7W Na1 O6T 79.9(3) 2_675 . ?
O3W Na1 O7T 170.8(4) . 2_675 ?
O5W Na1 O7T 92.3(4) . 2_675 ?
O7W Na1 O7T 85.5(3) 2_675 2_675 ?
O6T Na1 O7T 86.4(3) . 2_675 ?
O3W Na1 O2W 86.6(4) . . ?
O5W Na1 O2W 85.0(4) . . ?
O7W Na1 O2W 165.5(4) 2_675 . ?
O6T Na1 O2W 88.5(3) . . ?
O7T Na1 O2W 102.4(3) 2_675 . ?
O3W Na1 Na2 127.2(4) . 2_675 ?
O5W Na1 Na2 102.0(3) . 2_675 ?
O7W Na1 Na2 41.9(2) 2_675 2_675 ?
O6T Na1 Na2 81.9(2) . 2_675 ?
O7T Na1 Na2 43.6(2) 2_675 2_675 ?
O2W Na1 Na2 144.9(3) . 2_675 ?
O3W Na1 W7 164.0(4) . 2_675 ?
O5W Na1 W7 82.6(3) . 2_675 ?
O7W Na1 W7 110.4(3) 2_675 2_675 ?
O6T Na1 W7 93.5(2) . 2_675 ?
O7T Na1 W7 25.11(19) 2_675 2_675 ?
O2W Na1 W7 78.6(3) . 2_675 ?
Na2 Na1 W7 68.49(12) 2_675 2_675 ?
O3W Na1 Na4 72.2(4) . 2_575 ?
O5W Na1 Na4 43.4(4) . 2_575 ?
O7W Na1 Na4 140.6(4) 2_675 2_575 ?
O6T Na1 Na4 131.5(3) . 2_575 ?
O7T Na1 Na4 115.3(3) 2_675 2_575 ?
O2W Na1 Na4 46.2(4) . 2_575 ?
Na2 Na1 Na4 144.0(3) 2_675 2_575 ?
W7 Na1 Na4 92.9(2) 2_675 2_575 ?
O3W Na1 K3 71.8(3) . 2_585 ?
O5W Na1 K3 37.7(3) . 2_585 ?
O7W Na1 K3 72.9(2) 2_675 2_585 ?
O6T Na1 K3 149.2(3) . 2_585 ?
O7T Na1 K3 105.2(3) 2_675 2_585 ?
O2W Na1 K3 115.8(3) . 2_585 ?
Na2 Na1 K3 87.18(17) 2_675 2_585 ?
W7 Na1 K3 109.15(19) 2_675 2_585 ?
Na4 Na1 K3 69.6(3) 2_575 2_585 ?
O7W Na2 O13W 95.5(3) . . ?
O7W Na2 O8W 92.3(3) . . ?
O13W Na2 O8W 171.6(4) . . ?
O7W Na2 O12W 174.2(4) . . ?
O13W Na2 O12W 87.9(4) . . ?
O8W Na2 O12W 84.6(3) . . ?
O7W Na2 O7T 88.2(3) . . ?
O13W Na2 O7T 89.6(3) . . ?
O8W Na2 O7T 93.7(3) . . ?
O12W Na2 O7T 87.1(3) . . ?
O7W Na2 O10W 90.8(3) . . ?
O13W Na2 O10W 86.3(3) . . ?
O8W Na2 O10W 90.6(3) . . ?
O12W Na2 O10W 94.1(4) . . ?
O7T Na2 O10W 175.6(3) . . ?
O7W Na2 Na1 43.5(2) . 2_675 ?
O13W Na2 Na1 92.2(3) . 2_675 ?
O8W Na2 Na1 95.5(3) . 2_675 ?
O12W Na2 Na1 131.9(3) . 2_675 ?
O7T Na2 Na1 44.8(2) . 2_675 ?
O10W Na2 Na1 133.9(3) . 2_675 ?
O7W Na2 K3 145.4(3) . 2_575 ?
O13W Na2 K3 58.4(3) . 2_575 ?
O8W Na2 K3 115.5(3) . 2_575 ?
O12W Na2 K3 34.8(3) . 2_575 ?
O7T Na2 K3 70.8(2) . 2_575 ?
O10W Na2 K3 108.0(3) . 2_575 ?
Na1 Na2 K3 110.05(18) 2_675 2_575 ?
O16W Na3 O16W 180.0(5) 2_666 . ?
O16W Na3 O6W 88.4(5) 2_666 2_666 ?
O16W Na3 O6W 91.6(5) . 2_666 ?
O16W Na3 O6W 91.6(5) 2_666 . ?
O16W Na3 O6W 88.4(5) . . ?
O6W Na3 O6W 180.0(7) 2_666 . ?
O16W Na3 O3T 105.7(5) 2_666 . ?
O16W Na3 O3T 74.3(5) . . ?
O6W Na3 O3T 101.8(4) 2_666 . ?
O6W Na3 O3T 78.2(4) . . ?
O16W Na3 O3T 74.3(5) 2_666 2_666 ?
O16W Na3 O3T 105.7(5) . 2_666 ?
O6W Na3 O3T 78.2(4) 2_666 2_666 ?
O6W Na3 O3T 101.8(4) . 2_666 ?
O3T Na3 O3T 180.000(1) . 2_666 ?
O16W Na3 O17W 138.9(7) 2_666 . ?
O16W Na3 O17W 41.1(7) . . ?
O6W Na3 O17W 106.4(7) 2_666 . ?
O6W Na3 O17W 73.6(7) . . ?
O3T Na3 O17W 108.2(7) . . ?
O3T Na3 O17W 71.8(7) 2_666 . ?
O16W Na3 O17W 41.1(7) 2_666 2_666 ?
O16W Na3 O17W 138.9(7) . 2_666 ?
O6W Na3 O17W 73.6(7) 2_666 2_666 ?
O6W Na3 O17W 106.4(7) . 2_666 ?
O3T Na3 O17W 71.8(7) . 2_666 ?
O3T Na3 O17W 108.2(7) 2_666 2_666 ?
O17W Na3 O17W 180.000(1) . 2_666 ?
O16W Na3 Na4 45.7(5) 2_666 2_566 ?
O16W Na3 Na4 134.3(5) . 2_566 ?
O6W Na3 Na4 46.8(5) 2_666 2_566 ?
O6W Na3 Na4 133.2(5) . 2_566 ?
O3T Na3 Na4 124.7(3) . 2_566 ?
O3T Na3 Na4 55.3(3) 2_666 2_566 ?
O17W Na3 Na4 122.7(7) . 2_566 ?
O17W Na3 Na4 57.3(7) 2_666 2_566 ?
O16W Na3 Na4 134.3(5) 2_666 1_655 ?
O16W Na3 Na4 45.7(5) . 1_655 ?
O6W Na3 Na4 133.2(5) 2_666 1_655 ?
O6W Na3 Na4 46.8(5) . 1_655 ?
O3T Na3 Na4 55.3(3) . 1_655 ?
O3T Na3 Na4 124.7(3) 2_666 1_655 ?
O17W Na3 Na4 57.3(7) . 1_655 ?
O17W Na3 Na4 122.7(7) 2_666 1_655 ?
Na4 Na3 Na4 180.000(1) 2_566 1_655 ?
O9T Na4 O19W 74.8(9) . 1_545 ?
O9T Na4 O16W 80.8(6) . 1_455 ?
O19W Na4 O16W 150.8(11) 1_545 1_455 ?
O9T Na4 O6W 98.9(6) . 1_455 ?
O19W Na4 O6W 83.6(10) 1_545 1_455 ?
O16W Na4 O6W 84.4(7) 1_455 1_455 ?
O9T Na4 O5W 130.6(6) . 2_575 ?
O19W Na4 O5W 67.2(9) 1_545 2_575 ?
O16W Na4 O5W 141.9(8) 1_455 2_575 ?
O6W Na4 O5W 106.9(7) 1_455 2_575 ?
O9T Na4 O2W 87.4(5) . 2_575 ?
O19W Na4 O2W 111.9(10) 1_545 2_575 ?
O16W Na4 O2W 82.4(7) 1_455 2_575 ?
O6W Na4 O2W 164.3(7) 1_455 2_575 ?
O5W Na4 O2W 79.0(5) 2_575 2_575 ?
O9T Na4 O3T 145.5(6) . 1_455 ?
O19W Na4 O3T 132.9(10) 1_545 1_455 ?
O16W Na4 O3T 65.9(5) 1_455 1_455 ?
O6W Na4 O3T 70.0(5) 1_455 1_455 ?
O5W Na4 O3T 83.6(5) 2_575 1_455 ?
O2W Na4 O3T 96.8(5) 2_575 1_455 ?
O9T Na4 O17W 58.2(6) . 1_455 ?
O19W Na4 O17W 115.8(11) 1_545 1_455 ?
O16W Na4 O17W 35.4(7) 1_455 1_455 ?
O6W Na4 O17W 65.2(7) 1_455 1_455 ?
O5W Na4 O17W 170.3(8) 2_575 1_455 ?
O2W Na4 O17W 107.2(7) 2_575 1_455 ?
O3T Na4 O17W 88.2(7) 1_455 1_455 ?
O9T Na4 Na3 103.4(5) . 1_455 ?
O19W Na4 Na3 128.4(10) 1_545 1_455 ?
O16W Na4 Na3 43.2(4) 1_455 1_455 ?
O6W Na4 Na3 45.0(4) 1_455 1_455 ?
O5W Na4 Na3 124.7(5) 2_575 1_455 ?
O2W Na4 Na3 119.6(6) 2_575 1_455 ?
O3T Na4 Na3 45.3(3) 1_455 1_455 ?
O17W Na4 Na3 45.8(6) 1_455 1_455 ?
O9T Na4 Na1 102.2(4) . 2_575 ?
O19W Na4 Na1 77.6(9) 1_545 2_575 ?
O16W Na4 Na1 123.9(7) 1_455 2_575 ?
O6W Na4 Na1 146.9(6) 1_455 2_575 ?
O5W Na4 Na1 40.4(3) 2_575 2_575 ?
O2W Na4 Na1 42.6(3) 2_575 2_575 ?
O3T Na4 Na1 103.9(4) 1_455 2_575 ?
O17W Na4 Na1 147.8(7) 1_455 2_575 ?
Na3 Na4 Na1 147.6(4) 1_455 2_575 ?
O9T Na4 K1 50.8(3) . 1_545 ?
O19W Na4 K1 28.8(9) 1_545 1_545 ?
O16W Na4 K1 122.0(6) 1_455 1_545 ?
O6W Na4 K1 75.3(5) 1_455 1_545 ?
O5W Na4 K1 96.0(5) 2_575 1_545 ?
O2W Na4 K1 119.1(4) 2_575 1_545 ?
O3T Na4 K1 143.5(5) 1_455 1_545 ?
O17W Na4 K1 87.5(6) 1_455 1_545 ?
Na3 Na4 K1 112.6(4) 1_455 1_545 ?
Na1 Na4 K1 98.9(3) 2_575 1_545 ?
O4SI Si O2SI 111.1(4) . . ?
O4SI Si O1SI 110.0(4) . . ?
O2SI Si O1SI 108.1(4) . . ?
O4SI Si O3SI 110.3(4) . . ?
O2SI Si O3SI 108.5(3) . . ?
O1SI Si O3SI 108.7(4) . . ?
Si O1SI W4 124.7(4) . . ?
Si O1SI W9 123.9(4) . . ?
W4 O1SI W9 91.9(2) . . ?
Si O1SI W1 124.4(3) . . ?
W4 O1SI W1 91.3(2) . . ?
W9 O1SI W1 90.6(2) . . ?
Si O2SI W5 123.7(3) . . ?
Si O2SI W6 124.0(4) . . ?
W5 O2SI W6 91.5(2) . . ?
Si O2SI W2 125.4(4) . . ?
W5 O2SI W2 91.6(2) . . ?
W6 O2SI W2 90.6(2) . . ?
Si O3SI W8 123.6(3) . . ?
Si O3SI W7 123.8(4) . . ?
W8 O3SI W7 93.0(2) . . ?
Si O3SI W3 124.8(4) . . ?
W8 O3SI W3 91.6(2) . . ?
W7 O3SI W3 90.3(2) . . ?
Si O4SI Mn1 122.4(4) . . ?
Si O4SI Mn2 122.6(4) . . ?
Mn1 O4SI Mn2 93.7(2) . . ?
Si O4SI Mn2 122.9(3) . 2_575 ?
Mn1 O4SI Mn2 93.5(3) . 2_575 ?
Mn2 O4SI Mn2 93.8(3) . 2_575 ?
W2 O12 W1 152.1(4) . . ?
W2 O12 K2 103.8(3) . . ?
W1 O12 K2 102.5(3) . . ?
W3 O13 W1 154.1(4) . . ?
W1 O14 W4 120.9(4) . . ?
W1 O14 K2 107.0(3) . . ?
W4 O14 K2 101.5(3) . . ?
W1 O19 W9 120.7(4) . . ?
W1 O1T K1 138.2(4) . 2_576 ?
W2 O23 W3 153.2(4) . . ?
W2 O25 W5 121.1(4) . . ?
W2 O25 K2 105.4(3) . . ?
W5 O25 K2 101.5(2) . . ?
W2 O26 W6 121.9(4) . . ?
W2 O2T Mn3 167.4(4) . 2_576 ?
W3 O37 W7 122.7(4) . . ?
W3 O38 W8 120.8(4) . . ?
W3 O3T Na3 138.7(4) . . ?
W3 O3T Na4 113.2(5) . 1_655 ?
Na3 O3T Na4 79.3(3) . 1_655 ?
W4 O45 W5 147.8(4) . . ?
W4 O45 K2 104.5(3) . . ?
W5 O45 K2 106.7(3) . . ?
W9 O49 W4 120.1(4) . . ?
W4 O4M1 Mn1 134.6(4) . . ?
W4 O4T Mn3 175.2(4) . . ?
W6 O56 W5 120.1(4) . . ?
W5 O5M2 Mn2 136.2(4) . . ?
W5 O5M2 K3 113.3(4) . . ?
Mn2 O5M2 K3 103.4(3) . . ?
W5 O5T K1 150.7(4) . . ?
W5 O5T K3 91.3(3) . . ?
K1 O5T K3 105.6(3) . . ?
W6 O67 W7 148.7(4) . . ?
W6 O6MN Mn2 133.2(4) . . ?
W6 O6MN Mn1 128.7(3) . 2_575 ?
Mn2 O6MN Mn1 95.0(3) . 2_575 ?
W6 O6T Na1 133.8(4) . . ?
W7 O78 W8 118.9(3) . . ?
W7 O78 K3 118.2(4) . 2_575 ?
W8 O78 K3 97.5(3) . 2_575 ?
W7 O7MN Mn1 128.6(3) . 2_575 ?
W7 O7MN Mn2 133.2(4) . 2_575 ?
Mn1 O7MN Mn2 94.7(3) 2_575 2_575 ?
W7 O7T Na2 149.9(4) . . ?
W7 O7T Na1 117.4(4) . 2_675 ?
Na2 O7T Na1 91.6(3) . 2_675 ?
W8 O89 W9 146.8(4) . . ?
W8 O89 K1 96.5(3) . 1_545 ?
W9 O89 K1 110.2(3) . 1_545 ?
W8 O8M2 Mn2 136.6(4) . 2_575 ?
W8 O8M2 K3 92.8(3) . 2_575 ?
Mn2 O8M2 K3 89.3(3) 2_575 2_575 ?
W8 O8T K1 103.0(3) . 1_545 ?
W9 O9M1 Mn1 135.4(4) . . ?
W9 O9T Na4 146.1(6) . . ?
Na1 O2W Na4 91.2(4) . 2_575 ?
Na1 O5W Na4 96.2(5) . 2_575 ?
Na1 O5W K3 111.4(5) . 2_585 ?
Na4 O5W K3 117.3(6) 2_575 2_585 ?
Na3 O6W Na4 88.2(6) . 1_655 ?
Na2 O7W Na1 94.6(3) . 2_675 ?
Mn3 O11W Mn3 97.3(4) . 2_476 ?
Na2 O12W K3 116.8(4) . 2_575 ?
O15W O14W Mn3 121(3) . . ?
O17W O16W Na3 75.1(11) . . ?
O17W O16W Na4 88.6(12) . 1_655 ?
Na3 O16W Na4 91.2(6) . 1_655 ?
O16W O17W Na3 63.9(10) . . ?
O16W O17W Na4 55.9(10) . 1_655 ?
Na3 O17W Na4 76.9(8) . 1_655 ?
O18W O18W K3 144(6) 2_565 1_545 ?
O20W O19W Na4 142(3) 1_565 1_565 ?
O20W O19W K1 81(2) 1_565 . ?
Na4 O19W K1 123.7(15) 1_565 . ?
O20W O19W K3 60(2) 1_565 . ?
Na4 O19W K3 114.6(13) 1_565 . ?
K1 O19W K3 119.7(12) . . ?
O19W O20W K3 92(2) 1_545 1_545 ?
O19W O20W K1 68(2) 1_545 1_545 ?
K3 O20W K1 128.8(16) 1_545 1_545 ?

loop_
_geom_bond_atom_site_label_1
_geom_bond_atom_site_label_2
_geom_bond_distance
_geom_bond_site_symmetry_2
_geom_bond_publ_flag
W1 O1T 1.718(8) . ?
W1 O19 1.872(7) . ?
W1 O14 1.898(7) . ?
W1 O13 1.924(7) . ?
W1 O12 1.930(7) . ?
W1 O1SI 2.444(7) . ?
W1 K2 3.8665(4) . ?
W1 K1 4.073(3) 2_576 ?
W2 O2T 1.722(8) . ?
W2 O26 1.878(8) . ?
W2 O25 1.897(7) . ?
W2 O23 1.902(7) . ?
W2 O12 1.907(7) . ?
W2 O2SI 2.432(7) . ?
W2 K2 3.8828(4) . ?
W3 O3T 1.726(8) . ?
W3 O37 1.866(8) . ?
W3 O38 1.884(7) . ?
W3 O13 1.903(7) . ?
W3 O23 1.934(7) . ?
W3 O3SI 2.456(7) . ?
W4 O4T 1.732(7) . ?
W4 O4M1 1.798(7) . ?
W4 O45 1.925(7) . ?
W4 O49 1.954(7) . ?
W4 O14 2.029(7) . ?
W4 O1SI 2.332(7) . ?
W4 K2 3.8218(4) . ?
W5 O5T 1.731(7) . ?
W5 O5M2 1.773(7) . ?
W5 O45 1.928(7) . ?
W5 O56 1.966(7) . ?
W5 O25 2.032(7) . ?
W5 O2SI 2.342(6) . ?
W5 K3 3.817(9) . ?
W5 K2 3.8773(5) . ?
W6 O6T 1.740(7) . ?
W6 O6MN 1.811(7) . ?
W6 O67 1.918(7) . ?
W6 O56 1.922(7) . ?
W6 O26 2.016(8) . ?
W6 O2SI 2.358(7) . ?
W7 O7T 1.733(7) . ?
W7 O7MN 1.808(7) . ?
W7 O67 1.922(7) . ?
W7 O78 1.930(7) . ?
W7 O37 2.019(8) . ?
W7 O3SI 2.353(7) . ?
W7 Na1 3.626(5) 2_675 ?
W8 O8T 1.738(7) . ?
W8 O8M2 1.774(7) . ?
W8 O89 1.895(7) . ?
W8 O78 1.990(7) . ?
W8 O38 2.042(7) . ?
W8 O3SI 2.302(6) . ?
W8 K1 3.628(3) 1_545 ?
W8 K3 3.765(9) 2_575 ?
W9 O9T 1.734(8) . ?
W9 O9M1 1.788(8) . ?
W9 O49 1.932(7) . ?
W9 O89 1.947(7) . ?
W9 O19 2.049(8) . ?
W9 O1SI 2.351(6) . ?
W9 K1 4.001(3) 1_545 ?
Mn1 O9M1 2.102(7) . ?
Mn1 O4M1 2.116(7) . ?
Mn1 O7MN 2.176(7) 2_575 ?
Mn1 O6MN 2.184(7) 2_575 ?
Mn1 O4SI 2.196(6) . ?
Mn1 O1MW 2.212(7) . ?
Mn1 Mn2 3.212(2) . ?
Mn1 Mn2 3.216(2) 2_575 ?
Mn2 O8M2 2.101(7) 2_575 ?
Mn2 O5M2 2.112(7) . ?
Mn2 O6MN 2.176(7) . ?
Mn2 O7MN 2.191(7) 2_575 ?
Mn2 O4SI 2.207(7) . ?
Mn2 O4SI 2.218(7) 2_575 ?
Mn2 Mn1 3.216(2) 2_575 ?
Mn2 Mn2 3.232(3) 2_575 ?
Mn2 K3 3.838(8) . ?
Mn3 O14W 2.17(3) . ?
Mn3 O2T 2.192(9) 2_576 ?
Mn3 O4T 2.225(8) . ?
Mn3 O11W 2.244(10) . ?
Mn3 O11W 2.256(10) 2_476 ?
Mn3 O1W 2.284(11) . ?
K1 O19W 2.55(3) . ?
K1 O1T 2.629(9) 2_576 ?
K1 O20W 2.72(4) 1_565 ?
K1 O5T 2.732(8) . ?
K1 O8T 2.819(8) 1_565 ?
K1 O4W 2.846(10) . ?
K1 O89 2.888(8) 1_565 ?
K1 O9W 3.068(9) . ?
K1 W8 3.628(3) 1_565 ?
K1 W9 4.001(3) 1_565 ?
K1 W1 4.073(3) 2_576 ?
K1 Na4 4.396(15) 1_565 ?
K2 O45 2.854(7) 2_576 ?
K2 O45 2.854(7) . ?
K2 O14 2.859(7) . ?
K2 O14 2.859(7) 2_576 ?
K2 O25 2.922(7) 2_576 ?
K2 O25 2.922(7) . ?
K2 O12 2.958(7) 2_576 ?
K2 O12 2.958(7) . ?
K2 W4 3.8218(4) 2_576 ?
K2 W1 3.8665(4) 2_576 ?
K3 O20W 2.68(4) 1_565 ?
K3 O5M2 2.752(10) . ?
K3 O12W 2.886(15) 2_575 ?
K3 O5W 2.889(14) 2_585 ?
K3 O78 2.947(12) 2_575 ?
K3 O18W 3.02(4) 1_565 ?
K3 O19W 3.08(4) . ?
K3 O8M2 3.236(11) 2_575 ?
K3 O5T 3.362(12) . ?
K3 W8 3.765(9) 2_575 ?
Na1 O3W 2.304(12) . ?
Na1 O5W 2.420(14) . ?
Na1 O7W 2.434(10) 2_675 ?
Na1 O6T 2.437(9) . ?
Na1 O7T 2.486(9) 2_675 ?
Na1 O2W 2.510(12) . ?
Na1 Na2 3.527(7) 2_675 ?
Na1 W7 3.626(5) 2_675 ?
Na1 Na4 3.708(15) 2_575 ?
Na1 K3 4.395(10) 2_585 ?
Na2 O7W 2.365(9) . ?
Na2 O13W 2.367(10) . ?
Na2 O8W 2.394(9) . ?
Na2 O12W 2.411(10) . ?
Na2 O7T 2.431(9) . ?
Na2 O10W 2.449(10) . ?
Na2 Na1 3.527(7) 2_675 ?
Na2 K3 4.519(12) 2_575 ?
Na3 O16W 2.343(17) 2_666 ?
Na3 O16W 2.343(17) . ?
Na3 O6W 2.424(15) 2_666 ?
Na3 O6W 2.424(15) . ?
Na3 O3T 2.478(8) . ?
Na3 O3T 2.478(8) 2_666 ?
Na3 O17W 2.52(3) . ?
Na3 O17W 2.52(3) 2_666 ?
Na3 Na4 3.424(13) 2_566 ?
Na3 Na4 3.424(13) 1_655 ?
Na4 O9T 2.393(14) . ?
Na4 O19W 2.44(4) 1_545 ?
Na4 O16W 2.45(2) 1_455 ?
Na4 O6W 2.50(2) 1_455 ?
Na4 O5W 2.561(18) 2_575 ?
Na4 O2W 2.676(19) 2_575 ?
Na4 O3T 2.865(15) 1_455 ?
Na4 O17W 2.96(3) 1_455 ?
Na4 Na3 3.424(13) 1_455 ?
Na4 Na1 3.708(15) 2_575 ?
Na4 K1 4.396(15) 1_545 ?
Si O4SI 1.637(7) . ?
Si O2SI 1.641(7) . ?
Si O1SI 1.644(7) . ?
Si O3SI 1.658(7) . ?
O4SI Mn2 2.218(7) 2_575 ?
O1T K1 2.629(9) 2_576 ?
O2T Mn3 2.192(9) 2_576 ?
O3T Na4 2.865(15) 1_655 ?
O6MN Mn1 2.184(7) 2_575 ?
O78 K3 2.947(12) 2_575 ?
O7MN Mn1 2.176(7) 2_575 ?
O7MN Mn2 2.191(7) 2_575 ?
O7T Na1 2.486(9) 2_675 ?
O89 K1 2.888(8) 1_545 ?
O8M2 Mn2 2.101(7) 2_575 ?
O8M2 K3 3.236(11) 2_575 ?
O8T K1 2.819(8) 1_545 ?
O2W Na4 2.676(19) 2_575 ?
O5W Na4 2.561(18) 2_575 ?
O5W K3 2.889(14) 2_585 ?
O6W Na4 2.50(2) 1_655 ?
O7W Na1 2.434(10) 2_675 ?
O11W Mn3 2.256(10) 2_476 ?
O12W K3 2.886(15) 2_575 ?
O14W O15W 0.89(3) . ?
O16W O17W 1.71(3) . ?
O16W Na4 2.45(2) 1_655 ?
O17W Na4 2.96(3) 1_655 ?
O18W O18W 1.00(7) 2_565 ?
O18W K3 3.02(4) 1_545 ?
O19W O20W 1.41(5) 1_565 ?
O19W Na4 2.44(4) 1_565 ?
O20W O19W 1.41(5) 1_545 ?
O20W K3 2.68(4) 1_545 ?
O20W K1 2.72(4) 1_545 ?
